data_4118705
loop_
_publ_author_name
'Christian Clavette'
'Wei Gan'
'Amanda Bongers'
'Thomas Markiewicz'
'Amy B. Toderian'
'Serge I. Gorelsky'
'Andr\'e M. Beauchemin'

_publ_section_title
;
 A Tunable Route for the Synthesis of Azomethine Imines and
 \b-Aminocarbonyl Compounds from Alkenes
;
_journal_name_full 'Journal of the American Chemical Society'
_journal_page_first 16111
_journal_page_last 16114
_journal_paper_doi 10.1021/ja305491t
_journal_volume 134
_journal_year 2012
_chemical_formula_sum 'C21 H18 N2 O'
_chemical_formula_weight 314.37
_chemical_name_systematic
; 
 ? 
;
_space_group_IT_number 14
_symmetry_cell_setting monoclinic
_symmetry_space_group_name_Hall '-P 2ybc'
_symmetry_space_group_name_H-M 'P 1 21/c 1'
_atom_sites_solution_hydrogens geom
_atom_sites_solution_primary direct
_atom_sites_solution_secondary difmap
_audit_creation_method SHELXL-97
_cell_angle_alpha 90.00
_cell_angle_beta 95.486(3)
_cell_angle_gamma 90.00
_cell_formula_units_Z 4
_cell_length_a 7.1212(5)
_cell_length_b 10.1936(6)
_cell_length_c 20.9572(14)
_cell_measurement_reflns_used 5633
_cell_measurement_temperature 200(2)
_cell_measurement_theta_max 28.14
_cell_measurement_theta_min 2.79
_cell_volume 1514.33(17)
_computing_cell_refinement 'APEX II, Bruker (2009)'
_computing_data_collection 'APEX II, Bruker (2009)'
_computing_data_reduction 'XPREP, Bruker (2009)'
_computing_molecular_graphics 'SHELXTL, Bruker (2004)'
_computing_publication_material 'SHELXTL, Bruker (2004)'
_computing_structure_refinement 'SHELXL-97 (Sheldrick, 2008)'
_computing_structure_solution 'SHELXS-97 (Sheldrick, 2008)'
_diffrn_ambient_temperature 200(2)
_diffrn_measured_fraction_theta_full 0.988
_diffrn_measured_fraction_theta_max 0.988
_diffrn_measurement_device_type 'Bruker APEX-II CCD'
_diffrn_measurement_method '\f and \w scans'
_diffrn_radiation_monochromator graphite
_diffrn_radiation_source 'fine-focus sealed tube'
_diffrn_radiation_type MoK\a
_diffrn_radiation_wavelength 0.71073
_diffrn_reflns_av_R_equivalents 0.0626
_diffrn_reflns_av_sigmaI/netI 0.0387
_diffrn_reflns_limit_h_max 8
_diffrn_reflns_limit_h_min -8
_diffrn_reflns_limit_k_max 11
_diffrn_reflns_limit_k_min -11
_diffrn_reflns_limit_l_max 24
_diffrn_reflns_limit_l_min -24
_diffrn_reflns_number 17955
_diffrn_reflns_theta_full 24.69
_diffrn_reflns_theta_max 24.69
_diffrn_reflns_theta_min 1.95
_exptl_absorpt_coefficient_mu 0.086
_exptl_absorpt_correction_T_max 0.9932
_exptl_absorpt_correction_T_min 0.9856
_exptl_absorpt_correction_type multi-scan
_exptl_absorpt_process_details 'SADABS, Bruker (2003)'
_exptl_crystal_colour yellow
_exptl_crystal_density_diffrn 1.379
_exptl_crystal_density_meas ?
_exptl_crystal_description needle
_exptl_crystal_F_000 664
_exptl_crystal_size_max 0.17
_exptl_crystal_size_mid 0.08
_exptl_crystal_size_min 0.08
_refine_diff_density_max 0.153
_refine_diff_density_min -0.267
_refine_diff_density_rms 0.048
_refine_ls_extinction_method none
_refine_ls_goodness_of_fit_ref 1.052
_refine_ls_hydrogen_treatment constr
_refine_ls_matrix_type full
_refine_ls_number_parameters 217
_refine_ls_number_reflns 2552
_refine_ls_number_restraints 0
_refine_ls_restrained_S_all 1.052
_refine_ls_R_factor_all 0.0809
_refine_ls_R_factor_gt 0.0523
_refine_ls_shift/su_max 0.001
_refine_ls_shift/su_mean 0.000
_refine_ls_structure_factor_coef Fsqd
_refine_ls_weighting_details 'calc w=1/[\s^2^(Fo^2^)+(0.0619P)^2^+0.4483P] where P=(Fo^2^+2Fc^2^)/3'
_refine_ls_weighting_scheme calc
_refine_ls_wR_factor_gt 0.1135
_refine_ls_wR_factor_ref 0.1262
_reflns_number_gt 1844
_reflns_number_total 2552
_reflns_threshold_expression >2sigma(I)
_cod_data_source_file ja305491t_si_002.cif
_cod_data_source_block ab008
_cod_depositor_comments
;
The following automatic conversions were performed:

'_exptl_crystal_density_meas' value 'n/a' was changed to '?' - the
value is perceived as not measured.

Automatic conversion script
Id: cif_fix_values 3008 2015-01-20 13:52:24Z robertas 
;
_cod_database_code 4118705

loop_
_symmetry_equiv_pos_as_xyz
'x, y, z'
'-x, y+1/2, -z+1/2'
'-x, -y, -z'
'x, -y-1/2, z-1/2'

loop_
_atom_site_label
_atom_site_type_symbol
_atom_site_fract_x
_atom_site_fract_y
_atom_site_fract_z
_atom_site_U_iso_or_equiv
_atom_site_adp_type
_atom_site_occupancy
_atom_site_symmetry_multiplicity
_atom_site_calc_flag
_atom_site_refinement_flags
N1 N 0.1973(2) 0.45947(17) 0.14041(9) 0.0262(4) Uani 1 1 d .
N2 N 0.1888(3) 0.32514(17) 0.13890(9) 0.0318(5) Uani 1 1 d .
O1 O 0.1493(2) 0.16670(15) 0.21354(8) 0.0402(5) Uani 1 1 d .
C1 C 0.1632(3) 0.2835(2) 0.19911(11) 0.0296(5) Uani 1 1 d .
C2 C 0.1585(3) 0.3957(2) 0.24632(11) 0.0290(5) Uani 1 1 d .
H2A H 0.0385 0.3979 0.2675 0.035 Uiso 1 1 calc R
C3 C 0.3339(3) 0.3967(2) 0.29498(11) 0.0332(6) Uani 1 1 d .
H3A H 0.3661 0.3099 0.3155 0.040 Uiso 1 1 calc R
C4 C 0.3115(4) 0.5093(2) 0.34209(11) 0.0358(6) Uani 1 1 d .
H4A H 0.4096 0.5054 0.3788 0.043 Uiso 1 1 calc R
H4B H 0.1854 0.5076 0.3583 0.043 Uiso 1 1 calc R
C5 C 0.3361(3) 0.6334(2) 0.30018(11) 0.0332(6) Uani 1 1 d .
H5A H 0.2209 0.6883 0.2970 0.040 Uiso 1 1 calc R
H5B H 0.4448 0.6868 0.3180 0.040 Uiso 1 1 calc R
C6 C 0.3710(3) 0.5755(2) 0.23459(11) 0.0265(5) Uani 1 1 d .
H6A H 0.4338 0.6364 0.2058 0.032 Uiso 1 1 calc R
C7 C 0.1834(3) 0.5179(2) 0.20552(10) 0.0268(5) Uani 1 1 d .
H7A H 0.0761 0.5810 0.2062 0.032 Uiso 1 1 calc R
C8 C 0.4840(3) 0.4520(2) 0.25442(11) 0.0302(5) Uani 1 1 d .
H8A H 0.6048 0.4716 0.2801 0.036 Uiso 1 1 calc R
H8B H 0.5061 0.3952 0.2176 0.036 Uiso 1 1 calc R
C9 C 0.2167(3) 0.5273(2) 0.08802(10) 0.0255(5) Uani 1 1 d .
C10 C 0.2403(3) 0.4699(2) 0.02493(10) 0.0273(5) Uani 1 1 d .
C11 C 0.2558(3) 0.3408(2) 0.00433(11) 0.0334(6) Uani 1 1 d .
H11A H 0.2524 0.2697 0.0335 0.040 Uiso 1 1 calc R
C12 C 0.2765(3) 0.3186(2) -0.06026(11) 0.0381(6) Uani 1 1 d .
H12A H 0.2879 0.2313 -0.0752 0.046 Uiso 1 1 calc R
C13 C 0.2807(3) 0.4224(2) -0.10310(12) 0.0392(6) Uani 1 1 d .
H13A H 0.2923 0.4049 -0.1471 0.047 Uiso 1 1 calc R
C14 C 0.2683(3) 0.5499(3) -0.08267(11) 0.0368(6) Uani 1 1 d .
H14A H 0.2728 0.6205 -0.1120 0.044 Uiso 1 1 calc R
C15 C 0.2491(3) 0.5738(2) -0.01851(11) 0.0299(5) Uani 1 1 d .
C16 C 0.2310(3) 0.6977(2) 0.01572(11) 0.0298(5) Uani 1 1 d .
C17 C 0.2292(4) 0.8245(2) -0.00729(13) 0.0423(7) Uani 1 1 d .
H17A H 0.2427 0.8410 -0.0512 0.051 Uiso 1 1 calc R
C18 C 0.2074(4) 0.9276(2) 0.03468(13) 0.0450(7) Uani 1 1 d .
H18A H 0.2071 1.0154 0.0194 0.054 Uiso 1 1 calc R
C19 C 0.1862(3) 0.9033(2) 0.09853(12) 0.0381(6) Uani 1 1 d .
H19A H 0.1695 0.9746 0.1266 0.046 Uiso 1 1 calc R
C20 C 0.1891(3) 0.7759(2) 0.12202(12) 0.0327(6) Uani 1 1 d .
H20A H 0.1751 0.7601 0.1660 0.039 Uiso 1 1 calc R
C21 C 0.2125(3) 0.6715(2) 0.08088(11) 0.0282(5) Uani 1 1 d .

loop_
_atom_site_aniso_label
_atom_site_aniso_U_11
_atom_site_aniso_U_22
_atom_site_aniso_U_33
_atom_site_aniso_U_23
_atom_site_aniso_U_13
_atom_site_aniso_U_12
N1 0.0272(10) 0.0219(10) 0.0293(11) -0.0023(8) 0.0022(8) 0.0013(8)
N2 0.0408(12) 0.0204(10) 0.0345(12) -0.0022(9) 0.0048(9) -0.0023(8)
O1 0.0516(11) 0.0240(9) 0.0460(11) 0.0017(8) 0.0099(8) -0.0079(7)
C1 0.0280(12) 0.0240(13) 0.0370(14) 0.0011(11) 0.0033(10) -0.0025(9)
C2 0.0302(12) 0.0253(12) 0.0327(13) -0.0003(10) 0.0096(10) -0.0021(10)
C3 0.0441(14) 0.0235(12) 0.0322(13) 0.0032(10) 0.0045(11) -0.0008(10)
C4 0.0462(15) 0.0321(14) 0.0295(14) -0.0031(10) 0.0053(11) -0.0026(11)
C5 0.0397(14) 0.0285(13) 0.0308(13) -0.0048(11) 0.0006(11) 0.0012(10)
C6 0.0274(12) 0.0218(12) 0.0305(13) 0.0013(9) 0.0031(10) -0.0017(9)
C7 0.0302(12) 0.0225(12) 0.0281(13) -0.0018(10) 0.0053(10) 0.0032(9)
C8 0.0324(13) 0.0290(13) 0.0292(13) 0.0008(10) 0.0030(10) 0.0023(10)
C9 0.0220(11) 0.0255(12) 0.0286(13) 0.0014(10) -0.0002(9) 0.0011(9)
C10 0.0218(12) 0.0306(13) 0.0294(13) -0.0023(10) 0.0014(9) 0.0001(9)
C11 0.0333(13) 0.0307(13) 0.0360(14) -0.0050(11) 0.0020(11) -0.0001(10)
C12 0.0359(14) 0.0418(15) 0.0371(15) -0.0125(12) 0.0053(11) -0.0008(11)
C13 0.0348(14) 0.0534(17) 0.0302(14) -0.0087(12) 0.0073(11) -0.0012(11)
C14 0.0342(13) 0.0476(16) 0.0287(14) 0.0028(12) 0.0042(10) -0.0021(11)
C15 0.0200(11) 0.0383(14) 0.0311(13) 0.0002(11) 0.0009(10) 0.0004(9)
C16 0.0251(12) 0.0303(13) 0.0333(13) 0.0025(11) -0.0003(10) 0.0004(9)
C17 0.0484(16) 0.0365(15) 0.0414(16) 0.0098(12) 0.0016(12) 0.0002(12)
C18 0.0503(16) 0.0273(14) 0.0552(18) 0.0105(13) -0.0055(13) 0.0010(11)
C19 0.0387(14) 0.0280(13) 0.0455(16) -0.0018(12) -0.0065(12) 0.0062(10)
C20 0.0316(13) 0.0276(13) 0.0376(14) 0.0001(11) -0.0033(10) 0.0051(10)
C21 0.0240(12) 0.0277(13) 0.0322(13) 0.0002(10) -0.0008(9) 0.0027(9)

loop_
_atom_type_symbol
_atom_type_description
_atom_type_scat_dispersion_real
_atom_type_scat_dispersion_imag
_atom_type_scat_source
C C 0.0033 0.0016 'International Tables Vol C Tables 4.2.6.8 and 6.1.1.4'
H H 0.0000 0.0000 'International Tables Vol C Tables 4.2.6.8 and 6.1.1.4'
N N 0.0061 0.0033 'International Tables Vol C Tables 4.2.6.8 and 6.1.1.4'
O O 0.0106 0.0060 'International Tables Vol C Tables 4.2.6.8 and 6.1.1.4'

loop_
_geom_angle_atom_site_label_1
_geom_angle_atom_site_label_2
_geom_angle_atom_site_label_3
_geom_angle
C9 N1 N2 120.88(19)
C9 N1 C7 124.88(18)
N2 N1 C7 114.24(17)
C1 N2 N1 107.45(18)
O1 C1 N2 123.3(2)
O1 C1 C2 124.1(2)
N2 C1 C2 112.55(18)
C1 C2 C7 103.80(17)
C1 C2 C3 111.79(18)
C7 C2 C3 103.64(17)
C4 C3 C2 107.73(19)
C4 C3 C8 101.68(18)
C2 C3 C8 101.53(18)
C3 C4 C5 102.74(18)
C6 C5 C4 103.23(17)
C8 C6 C7 102.01(17)
C8 C6 C5 101.45(18)
C7 C6 C5 107.03(18)
N1 C7 C2 101.93(16)
N1 C7 C6 112.49(17)
C2 C7 C6 103.49(17)
C6 C8 C3 94.42(18)
N1 C9 C10 124.9(2)
N1 C9 C21 127.2(2)
C10 C9 C21 107.92(19)
C11 C10 C15 120.2(2)
C11 C10 C9 132.4(2)
C15 C10 C9 107.45(19)
C10 C11 C12 118.2(2)
C13 C12 C11 121.0(2)
C14 C13 C12 120.8(2)
C13 C14 C15 118.9(2)
C14 C15 C10 120.8(2)
C14 C15 C16 130.4(2)
C10 C15 C16 108.8(2)
C17 C16 C21 121.2(2)
C17 C16 C15 129.4(2)
C21 C16 C15 109.38(19)
C16 C17 C18 119.1(2)
C19 C18 C17 120.4(2)
C18 C19 C20 120.7(2)
C19 C20 C21 119.7(2)
C20 C21 C16 118.9(2)
C20 C21 C9 134.5(2)
C16 C21 C9 106.5(2)

loop_
_geom_bond_atom_site_label_1
_geom_bond_atom_site_label_2
_geom_bond_distance
N1 C9 1.316(3)
N1 N2 1.371(2)
N1 C7 1.501(3)
N2 C1 1.360(3)
O1 C1 1.235(3)
C1 C2 1.515(3)
C2 C7 1.530(3)
C2 C3 1.535(3)
C3 C4 1.532(3)
C3 C8 1.535(3)
C4 C5 1.560(3)
C5 C6 1.538(3)
C6 C8 1.530(3)
C6 C7 1.532(3)
C9 C10 1.470(3)
C9 C21 1.478(3)
C10 C11 1.393(3)
C10 C15 1.402(3)
C11 C12 1.394(3)
C12 C13 1.389(3)
C13 C14 1.374(3)
C14 C15 1.386(3)
C15 C16 1.465(3)
C16 C17 1.379(3)
C16 C21 1.410(3)
C17 C18 1.389(4)
C18 C19 1.383(4)
C19 C20 1.389(3)
C20 C21 1.389(3)

loop_
_geom_torsion_atom_site_label_1
_geom_torsion_atom_site_label_2
_geom_torsion_atom_site_label_3
_geom_torsion_atom_site_label_4
_geom_torsion
C9 N1 N2 C1 -178.21(19)
C7 N1 N2 C1 2.0(2)
N1 N2 C1 O1 179.81(19)
N1 N2 C1 C2 -1.6(2)
O1 C1 C2 C7 179.2(2)
N2 C1 C2 C7 0.7(2)
O1 C1 C2 C3 68.2(3)
N2 C1 C2 C3 -110.4(2)
C1 C2 C3 C4 -177.51(18)
C7 C2 C3 C4 71.3(2)
C1 C2 C3 C8 76.1(2)
C7 C2 C3 C8 -35.1(2)
C2 C3 C4 C5 -70.6(2)
C8 C3 C4 C5 35.6(2)
C3 C4 C5 C6 -0.4(2)
C4 C5 C6 C8 -35.0(2)
C4 C5 C6 C7 71.5(2)
C9 N1 C7 C2 178.70(19)
N2 N1 C7 C2 -1.5(2)
C9 N1 C7 C6 -71.1(3)
N2 N1 C7 C6 108.71(19)
C1 C2 C7 N1 0.5(2)
C3 C2 C7 N1 117.38(18)
C1 C2 C7 C6 -116.47(18)
C3 C2 C7 C6 0.5(2)
C8 C6 C7 N1 -74.7(2)
C5 C6 C7 N1 179.14(17)
C8 C6 C7 C2 34.5(2)
C5 C6 C7 C2 -71.6(2)
C7 C6 C8 C3 -54.66(19)
C5 C6 C8 C3 55.74(19)
C4 C3 C8 C6 -56.3(2)
C2 C3 C8 C6 54.75(19)
N2 N1 C9 C10 -3.1(3)
C7 N1 C9 C10 176.64(19)
N2 N1 C9 C21 174.60(19)
C7 N1 C9 C21 -5.6(3)
N1 C9 C10 C11 -2.9(4)
C21 C9 C10 C11 178.9(2)
N1 C9 C10 C15 177.9(2)
C21 C9 C10 C15 -0.3(2)
C15 C10 C11 C12 -1.2(3)
C9 C10 C11 C12 179.7(2)
C10 C11 C12 C13 -0.3(3)
C11 C12 C13 C14 1.3(4)
C12 C13 C14 C15 -0.8(4)
C13 C14 C15 C10 -0.7(3)
C13 C14 C15 C16 -179.3(2)
C11 C10 C15 C14 1.7(3)
C9 C10 C15 C14 -179.0(2)
C11 C10 C15 C16 -179.46(18)
C9 C10 C15 C16 -0.1(2)
C14 C15 C16 C17 -0.4(4)
C10 C15 C16 C17 -179.1(2)
C14 C15 C16 C21 179.2(2)
C10 C15 C16 C21 0.5(2)
C21 C16 C17 C18 -0.5(4)
C15 C16 C17 C18 179.1(2)
C16 C17 C18 C19 -0.5(4)
C17 C18 C19 C20 1.0(4)
C18 C19 C20 C21 -0.4(3)
C19 C20 C21 C16 -0.6(3)
C19 C20 C21 C9 -177.8(2)
C17 C16 C21 C20 1.0(3)
C15 C16 C21 C20 -178.57(19)
C17 C16 C21 C9 178.9(2)
C15 C16 C21 C9 -0.7(2)
N1 C9 C21 C20 -0.1(4)
C10 C9 C21 C20 178.0(2)
N1 C9 C21 C16 -177.5(2)
C10 C9 C21 C16 0.6(2)
